data_7713896
loop_
_publ_author_name
'Luo, Xufeng'
'Ning, Sheng'
'He, Hang'
'Tang, Hao'
'Sheng, Liangjun'
'Shen, Yirui'
'Han, Hua-Bo'
'Xiao, Xunwen'
'Zheng, You-Xuan'

_publ_section_title
;
 Design of Carbazole-based Platinum Complexes with Steric Hindrance for
 Efficient Organic Light-emitting Diodes
;
_journal_name_full 'Dalton Transactions'
_journal_paper_doi 10.1039/D3DT02264A
_journal_year 2023
_chemical_formula_moiety '0.11(C40 H38 N2 O2 Pt)'
_chemical_formula_sum 'C4.571 H4.343 N0.229 O0.229 Pt0.114'
_chemical_formula_weight 88.44
_space_group_crystal_system monoclinic
_space_group_IT_number 14
_space_group_name_Hall '-P 2ybc'
_space_group_name_H-M_alt 'P 1 21/c 1'
_symmetry_Int_Tables_number 14
_audit_creation_date 2022-06-27
_audit_creation_method
;
Olex2 1.2
(compiled 2018.05.29 svn.r3508 for OlexSys, GUI svn.r5506)
;
_audit_update_record
;
2023-07-10 deposited with the CCDC.	2023-08-30 downloaded from the CCDC.
;
_cell_angle_alpha 90
_cell_angle_beta 92.7010(10)
_cell_angle_gamma 90
_cell_formula_units_Z 35
_cell_length_a 12.8788(4)
_cell_length_b 13.2810(4)
_cell_length_c 20.2866(6)
_cell_measurement_reflns_used 9996
_cell_measurement_temperature 193(2)
_cell_measurement_theta_max 53.91
_cell_measurement_theta_min 2.89
_cell_volume 3466.03(18)
_computing_cell_refinement 'SAINT V8.40B (?, 2016)'
_computing_data_reduction 'SAINT V8.40B (?, 2016)'
_computing_molecular_graphics 'Olex2 (Dolomanov et al., 2009)'
_computing_publication_material 'Olex2 (Dolomanov et al., 2009)'
_computing_structure_refinement 'olex2.refine (Bourhis et al., 2015)'
_diffrn_ambient_temperature 193.0
_diffrn_measured_fraction_theta_full 0.9909
_diffrn_measured_fraction_theta_max 0.9909
_diffrn_measurement_device_type 'Bruker APEX-II CCD'
_diffrn_measurement_method '\f and \w scans'
_diffrn_radiation_type synchrotron
_diffrn_radiation_wavelength 1.34139
_diffrn_reflns_av_R_equivalents 0.0300
_diffrn_reflns_av_unetI/netI 0.0236
_diffrn_reflns_limit_h_max 15
_diffrn_reflns_limit_h_min -15
_diffrn_reflns_limit_k_max 12
_diffrn_reflns_limit_k_min -15
_diffrn_reflns_limit_l_max 24
_diffrn_reflns_limit_l_min -21
_diffrn_reflns_number 24249
_diffrn_reflns_theta_full 53.9517
_diffrn_reflns_theta_max 53.95
_diffrn_reflns_theta_min 3.46
_diffrn_standards_number 0
_exptl_absorpt_coefficient_mu 5.552
_exptl_absorpt_correction_T_max 0.7506
_exptl_absorpt_correction_T_min 0.6312
_exptl_absorpt_correction_type none
_exptl_absorpt_process_details
;
SADABS-2016/2 (Bruker,2016/2) was used for absorption correction.
wR2(int) was 0.1204 before and 0.0574 after correction.
The Ratio of minimum to maximum transmission is 0.8409.
The \l/2 correction factor is Not present.
;
_exptl_crystal_colour ORANGE
_exptl_crystal_density_diffrn 1.4828
_exptl_crystal_density_method 'not measured'
_exptl_crystal_description BLOCK
_exptl_crystal_F_000 1525.7449
_refine_diff_density_max 0.4841
_refine_diff_density_min -1.2029
_refine_diff_density_rms 0.0661
_refine_ls_d_res_high 0.8295
_refine_ls_d_res_low 11.1079
_refine_ls_goodness_of_fit_ref 1.0443
_refine_ls_hydrogen_treatment constr
_refine_ls_matrix_type full
_refine_ls_number_constraints 77
_refine_ls_number_parameters 443
_refine_ls_number_reflns 6313
_refine_ls_number_restraints 0
_refine_ls_restrained_S_all 1.0443
_refine_ls_R_factor_all 0.0224
_refine_ls_R_factor_gt 0.0199
_refine_ls_shift/su_max 0.0005
_refine_ls_shift/su_mean 0.0000
_refine_ls_structure_factor_coef Fsqd
_refine_ls_weighting_details 'w=1/[\s^2^(Fo^2^)+(0.0187P)^2^+2.5653P] where P=(Fo^2^+2Fc^2^)/3'
_refine_ls_weighting_scheme calc
_refine_ls_wR_factor_gt 0.0479
_refine_ls_wR_factor_ref 0.0493
_reflns_Friedel_coverage 0.0
_reflns_limit_h_max 15
_reflns_limit_h_min -15
_reflns_limit_k_max 15
_reflns_limit_k_min 0
_reflns_limit_l_max 24
_reflns_limit_l_min 0
_reflns_number_gt 5838
_reflns_number_total 6313
_reflns_threshold_expression I>=2u(I)
_cod_data_source_file d3dt02264a2.cif
_cod_data_source_block 111_a
_cod_database_code 7713896
_olex2_refinement_description
;
1. Fixed Uiso
 At 1.2 times of:
  All C(H) groups
 At 1.5 times of:
  All C(H,H,H) groups
2. Others
 Sof(C0)=Sof(C1)=Sof(C2)=Sof(H0a)=Sof(H0b)=Sof(H0c)=Sof(H1a)=Sof(H1b)=Sof(H1c)=
 Sof(H2a)=Sof(H2b)=Sof(H2c)=1-FVAR(1)
 Sof(C019)=Sof(C018)=Sof(C014)=Sof(H01d)=Sof(H01e)=Sof(H01f)=Sof(H01m)=
 Sof(H01n)=Sof(H01o)=Sof(H01p)=Sof(H01q)=Sof(H01r)=FVAR(1)
3.a Aromatic/amide H refined with riding coordinates:
 C00J(H00J), C00N(H00N), C00Q(H00Q), C00V(H00V), C00Y(H00Y), C00T(H00T),
 C00O(H00O), C00P(H00P), C00Z(H00Z), C010(H010), C00U(H00U), C00R(H00R),
 C00W(H00W), C015(H015), C00S(H00S), C00F(H00F), C00E(H00E), C00L(H00L),
 C00B(H00B), C012(H012)
3.b Idealised Me refined as rotating group:
 C011(H01a,H01b,H01c), C016(H01g,H01h,H01i), C017(H01j,H01k,H01l), C014(H01d,
 H01e,H01f), C018(H01m,H01n,H01o), C019(H01p,H01q,H01r), C0(H0a,H0b,H0c),
 C1(H1a,H1b,H1c), C2(H2a,H2b,H2c)
;
_olex2_submission_special_instructions 'No special instructions were received'

loop_
_space_group_symop_id
_space_group_symop_operation_xyz
1 x,y,z
2 -x,y+1/2,-z+1/2
3 -x,-y,-z
4 x,-y-1/2,z-1/2

loop_
_atom_site_label
_atom_site_type_symbol
_atom_site_fract_x
_atom_site_fract_y
_atom_site_fract_z
_atom_site_U_iso_or_equiv
_atom_site_adp_type
_atom_site_occupancy
_atom_site_refinement_flags_posn
_atom_site_disorder_group
Pt01 Pt 0.790444(7) 0.765939(7) 0.218189(5) 0.03286(5) Uani 1.000000 . .
O002 O 0.84579(15) 0.75501(13) 0.12405(10) 0.0432(4) Uani 1.000000 . .
O003 O 0.90616(13) 0.85799(13) 0.24706(10) 0.0447(4) Uani 1.000000 . .
N004 N 0.67867(14) 0.66395(13) 0.20035(9) 0.0286(4) Uani 1.000000 . .
N005 N 0.45354(15) 0.71409(14) 0.35746(9) 0.0284(4) Uani 1.000000 . .
C006 C 0.62929(18) 0.71864(16) 0.30434(11) 0.0283(5) Uani 1.000000 . .
C007 C 0.62099(16) 0.64117(16) 0.25311(11) 0.0268(5) Uani 1.000000 . .
C008 C 0.55791(19) 0.74241(15) 0.35201(11) 0.0286(5) Uani 1.000000 . .
C009 C 0.72121(19) 0.77771(17) 0.30176(13) 0.0336(5) Uani 1.000000 . .
C00A C 0.57153(17) 0.54632(16) 0.25595(11) 0.0266(5) Uani 1.000000 . .
C00B C 0.56472(18) 0.48989(17) 0.19797(11) 0.0308(5) Uani 1.000000 . .
C00C C 0.5870(2) 0.80748(17) 0.40433(11) 0.0339(5) Uani 1.000000 . .
C00D C 0.54307(18) 0.49907(16) 0.31905(11) 0.0292(5) Uani 1.000000 . .
C00E C 0.67504(18) 0.60583(17) 0.14626(11) 0.0324(5) Uani 1.000000 . .
C00F C 0.39190(18) 0.73008(16) 0.24221(11) 0.0297(5) Uani 1.000000 . .
C00G C 0.4166(2) 0.76155(16) 0.41391(11) 0.0337(5) Uani 1.000000 . .
C00H C 0.4985(2) 0.81646(17) 0.44473(11) 0.0368(6) Uani 1.000000 . .
C00I C 0.38419(17) 0.68522(16) 0.30327(10) 0.0262(4) Uani 1.000000 . .
C00J C 0.7464(2) 0.84427(18) 0.35400(14) 0.0415(6) Uani 1.000000 . .
C00K C 0.9256(2) 0.8011(2) 0.10479(15) 0.0458(6) Uani 1.000000 . .
C00L C 0.61410(19) 0.52057(17) 0.14251(11) 0.0341(5) Uani 1.000000 . .
C00M C 0.9831(2) 0.8816(2) 0.21238(17) 0.0502(7) Uani 1.000000 . .
C00N C 0.6827(2) 0.85608(18) 0.40583(13) 0.0415(6) Uani 1.000000 . .
C00O C 0.4576(2) 0.43490(17) 0.32228(12) 0.0349(5) Uani 1.000000 . .
C00P C 0.3178(3) 0.76340(19) 0.43740(13) 0.0446(7) Uani 1.000000 . .
C00Q C 0.6090(2) 0.50881(18) 0.37532(12) 0.0357(5) Uani 1.000000 . .
C00R C 0.30842(18) 0.61341(18) 0.31254(13) 0.0358(5) Uani 1.000000 . .
C00S C 0.3239(2) 0.7037(2) 0.19029(12) 0.0400(6) Uani 1.000000 . .
C00T C 0.4384(2) 0.38416(19) 0.37991(13) 0.0445(6) Uani 1.000000 . .
C00U C 0.4809(3) 0.87080(19) 0.50190(12) 0.0479(7) Uani 1.000000 . .
C00V C 0.5893(2) 0.4576(2) 0.43252(13) 0.0477(7) Uani 1.000000 . .
C00W C 0.2410(2) 0.5868(2) 0.25986(15) 0.0478(7) Uani 1.000000 . .
C00X C 0.9419(3) 0.7890(3) 0.03113(18) 0.0623(9) Uani 1.000000 . .
C00Y C 0.5040(3) 0.3953(2) 0.43500(14) 0.0509(7) Uani 1.000000 . .
C00Z C 0.3026(3) 0.8198(2) 0.49399(14) 0.0580(8) Uani 1.000000 . .
C010 C 0.3837(3) 0.8717(2) 0.52592(13) 0.0588(9) Uani 1.000000 . .
C011 C 0.9468(3) 0.6764(3) 0.0153(2) 0.0796(11) Uani 1.000000 . .
C012 C 0.9927(2) 0.8590(2) 0.14612(17) 0.0549(8) Uani 1.000000 . .
C013 C 1.0694(2) 0.9370(3) 0.2526(2) 0.0755(12) Uani 1.000000 . .
C014 C 1.0293(7) 1.0196(7) 0.2936(7) 0.070(3) Uani 0.716(7) . 1
C015 C 0.2486(2) 0.6320(2) 0.19948(14) 0.0489(7) Uani 1.000000 . .
C016 C 0.8482(3) 0.8356(3) -0.00663(18) 0.0797(11) Uani 1.000000 . .
C017 C 1.0420(3) 0.8406(3) 0.0085(2) 0.0870(13) Uani 1.000000 . .
C018 C 1.1595(6) 0.9695(5) 0.2151(5) 0.073(2) Uani 0.716(7) . 1
C019 C 1.1162(3) 0.8537(4) 0.3064(3) 0.0666(17) Uani 0.716(7) . 1
H00J H 0.8090(2) 0.88198(18) 0.35341(14) 0.0498(7) Uiso 1.000000 R .
H00N H 0.7039(2) 0.89709(18) 0.44240(13) 0.0499(8) Uiso 1.000000 R .
H00Q H 0.6683(2) 0.55129(18) 0.37418(12) 0.0428(7) Uiso 1.000000 R .
H00V H 0.6348(2) 0.4653(2) 0.47043(13) 0.0572(8) Uiso 1.000000 R .
H00Y H 0.4904(3) 0.3603(2) 0.47452(14) 0.0610(9) Uiso 1.000000 R .
H00T H 0.3796(2) 0.34126(19) 0.38152(13) 0.0535(8) Uiso 1.000000 R .
H00O H 0.4122(2) 0.42602(17) 0.28446(12) 0.0419(6) Uiso 1.000000 R .
H00P H 0.2622(3) 0.72754(19) 0.41574(13) 0.0536(8) Uiso 1.000000 R .
H00Z H 0.2352(3) 0.8227(2) 0.51109(14) 0.0696(10) Uiso 1.000000 R .
H010 H 0.3715(3) 0.9085(2) 0.56499(13) 0.0706(11) Uiso 1.000000 R .
H00U H 0.5360(3) 0.90682(19) 0.52393(12) 0.0575(9) Uiso 1.000000 R .
H00R H 0.30254(18) 0.58259(18) 0.35446(13) 0.0430(6) Uiso 1.000000 R .
H00W H 0.1892(2) 0.5370(2) 0.26574(15) 0.0574(8) Uiso 1.000000 R .
H015 H 0.2018(2) 0.6138(2) 0.16388(14) 0.0587(8) Uiso 1.000000 R .
H00S H 0.3291(2) 0.7349(2) 0.14843(12) 0.0480(7) Uiso 1.000000 R .
H00F H 0.44410(18) 0.77923(16) 0.23590(11) 0.0356(6) Uiso 1.000000 R .
H00E H 0.71515(18) 0.62372(17) 0.10992(11) 0.0388(6) Uiso 1.000000 R .
H00L H 0.60622(19) 0.48361(17) 0.10250(11) 0.0409(6) Uiso 1.000000 R .
H00B H 0.52544(18) 0.42932(17) 0.19661(11) 0.0370(6) Uiso 1.000000 R .
H01a H 1.0063(13) 0.6461(5) 0.0397(11) 0.1195(17) Uiso 1.000000 GR .
H01b H 0.8826(9) 0.6437(5) 0.0281(13) 0.1195(17) Uiso 1.000000 GR .
H01c H 0.955(2) 0.6674(3) -0.0322(3) 0.1195(17) Uiso 1.000000 GR .
H012 H 1.0519(2) 0.8860(2) 0.12629(17) 0.0659(9) Uiso 1.000000 R .
H01g H 0.7843(4) 0.8029(15) 0.0068(10) 0.1196(17) Uiso 1.000000 GR .
H01h H 0.8450(13) 0.9078(5) 0.0032(11) 0.1196(17) Uiso 1.000000 GR .
H01i H 0.8552(11) 0.8261(19) -0.05412(19) 0.1196(17) Uiso 1.000000 GR .
H01j H 1.0394(11) 0.9126(5) 0.0187(13) 0.1305(19) Uiso 1.000000 GR .
H01k H 1.1027(3) 0.8103(16) 0.0317(11) 0.1305(19) Uiso 1.000000 GR .
H01l H 1.0471(12) 0.831(2) -0.0391(3) 0.1305(19) Uiso 1.000000 GR .
C0 C 1.1647(13) 0.9144(17) 0.2331(11) 0.089(7) Uani 0.284(7) . 2
C1 C 1.0581(13) 1.0615(10) 0.1962(7) 0.096(6) Uani 0.284(7) . 2
C2 C 1.026(2) 0.989(2) 0.3063(16) 0.083(9) Uani 0.284(7) . 2
H01d H 1.0855(11) 1.045(2) 0.3234(14) 0.104(5) Uiso 0.716(7) GR 1
H01e H 1.003(3) 1.0743(14) 0.2649(7) 0.104(5) Uiso 0.716(7) GR 1
H01f H 0.973(2) 0.9941(10) 0.3196(16) 0.104(5) Uiso 0.716(7) GR 1
H01m H 1.2113(14) 1.002(3) 0.2452(6) 0.109(3) Uiso 0.716(7) GR 1
H01n H 1.1907(19) 0.9107(6) 0.1945(16) 0.109(3) Uiso 0.716(7) GR 1
H01o H 1.1364(8) 1.018(2) 0.1808(13) 0.109(3) Uiso 0.716(7) GR 1
H01p H 1.144(2) 0.7958(12) 0.2829(3) 0.100(3) Uiso 0.716(7) GR 1
H01q H 1.1722(19) 0.8846(9) 0.3339(12) 0.100(3) Uiso 0.716(7) GR 1
H01r H 1.0607(7) 0.831(2) 0.3344(11) 0.100(3) Uiso 0.716(7) GR 1
H0a H 1.164(3) 0.915(9) 0.1848(11) 0.133(11) Uiso 0.284(7) GR 2
H0b H 1.215(2) 0.964(6) 0.251(5) 0.133(11) Uiso 0.284(7) GR 2
H0c H 1.185(4) 0.847(4) 0.249(5) 0.133(11) Uiso 0.284(7) GR 2
H1a H 1.110(6) 1.111(4) 0.212(4) 0.144(9) Uiso 0.284(7) GR 2
H1b H 1.071(9) 1.0440(18) 0.1504(13) 0.144(9) Uiso 0.284(7) GR 2
H1c H 0.988(3) 1.090(5) 0.199(4) 0.144(9) Uiso 0.284(7) GR 2
H2a H 1.019(8) 0.942(3) 0.343(2) 0.124(13) Uiso 0.284(7) GR 2
H2b H 1.072(5) 1.044(6) 0.320(4) 0.124(13) Uiso 0.284(7) GR 2
H2c H 0.957(5) 1.015(7) 0.292(2) 0.124(13) Uiso 0.284(7) GR 2

loop_
_atom_site_aniso_label
_atom_site_aniso_U_11
_atom_site_aniso_U_22
_atom_site_aniso_U_33
_atom_site_aniso_U_12
_atom_site_aniso_U_13
_atom_site_aniso_U_23
Pt01 0.02222(6) 0.02233(7) 0.05328(8) -0.00286(4) -0.00634(5) -0.00363(4)
O002 0.0346(10) 0.0358(10) 0.0592(12) -0.0088(8) 0.0017(9) -0.0036(8)
O003 0.0235(9) 0.0349(10) 0.0751(13) -0.0058(7) -0.0034(8) -0.0143(9)
N004 0.0255(10) 0.0206(9) 0.0389(10) -0.0003(7) -0.0077(8) 0.0003(8)
N005 0.0344(11) 0.0217(9) 0.0288(9) 0.0000(8) -0.0021(8) -0.0026(7)
C006 0.0278(12) 0.0165(11) 0.0393(12) 0.0011(9) -0.0100(10) -0.0024(9)
C007 0.0219(11) 0.0195(11) 0.0380(12) 0.0019(8) -0.0085(9) -0.0017(9)
C008 0.0331(13) 0.0153(10) 0.0362(12) 0.0009(9) -0.0104(10) -0.0001(9)
C009 0.0276(13) 0.0220(12) 0.0499(14) 0.0008(9) -0.0120(11) -0.0007(10)
C00A 0.0238(11) 0.0191(11) 0.0359(12) 0.0011(8) -0.0082(9) -0.0009(9)
C00B 0.0355(13) 0.0180(11) 0.0378(12) -0.0035(9) -0.0103(10) 0.0003(9)
C00C 0.0452(14) 0.0193(11) 0.0358(12) 0.0030(10) -0.0135(11) -0.0002(9)
C00D 0.0337(12) 0.0156(10) 0.0381(12) 0.0040(9) -0.0022(10) -0.0031(9)
C00E 0.0346(13) 0.0261(12) 0.0356(12) -0.0002(10) -0.0065(10) 0.0010(9)
C00F 0.0284(12) 0.0248(12) 0.0357(12) 0.0008(9) 0.0008(10) -0.0045(9)
C00G 0.0536(16) 0.0206(11) 0.0270(11) 0.0023(10) 0.0026(11) 0.0043(9)
C00H 0.0608(17) 0.0202(12) 0.0283(11) 0.0024(11) -0.0096(11) 0.0049(9)
C00I 0.0265(11) 0.0188(11) 0.0332(11) 0.0026(9) -0.0001(9) -0.0042(9)
C00J 0.0372(14) 0.0259(13) 0.0595(16) -0.0057(10) -0.0182(12) -0.0057(11)
C00K 0.0316(14) 0.0356(14) 0.0707(19) -0.0038(12) 0.0077(13) 0.0010(13)
C00L 0.0442(14) 0.0246(12) 0.0323(12) -0.0030(10) -0.0099(10) -0.0001(9)
C00M 0.0236(13) 0.0326(15) 0.094(2) -0.0055(11) 0.0030(14) -0.0181(14)
C00N 0.0528(16) 0.0248(13) 0.0449(14) -0.0026(11) -0.0211(13) -0.0080(10)
C00O 0.0413(14) 0.0199(11) 0.0434(13) -0.0018(10) -0.0004(11) -0.0038(10)
C00P 0.0620(19) 0.0333(14) 0.0397(14) -0.0013(12) 0.0135(13) 0.0007(11)
C00Q 0.0423(14) 0.0241(12) 0.0398(13) 0.0024(10) -0.0077(11) -0.0006(10)
C00R 0.0317(13) 0.0269(12) 0.0491(14) -0.0018(10) 0.0041(11) 0.0026(10)
C00S 0.0432(15) 0.0426(15) 0.0336(12) 0.0057(12) -0.0051(11) -0.0052(11)
C00T 0.0557(17) 0.0243(13) 0.0544(16) -0.0062(12) 0.0110(13) -0.0009(11)
C00U 0.089(2) 0.0271(13) 0.0271(12) 0.0012(14) -0.0027(13) 0.0010(10)
C00V 0.0679(19) 0.0356(15) 0.0384(14) 0.0059(13) -0.0101(13) 0.0008(11)
C00W 0.0309(14) 0.0386(15) 0.0735(19) -0.0111(11) -0.0032(13) -0.0064(14)
C00X 0.0513(19) 0.059(2) 0.078(2) -0.0150(16) 0.0157(16) -0.0022(17)
C00Y 0.081(2) 0.0294(14) 0.0425(15) -0.0013(14) 0.0077(14) 0.0056(11)
C00Z 0.089(2) 0.0413(17) 0.0461(16) 0.0008(16) 0.0301(16) 0.0000(13)
C010 0.113(3) 0.0327(15) 0.0319(14) -0.0000(16) 0.0187(16) -0.0024(11)
C011 0.086(3) 0.071(3) 0.084(3) -0.010(2) 0.029(2) -0.019(2)
C012 0.0331(15) 0.0455(17) 0.087(2) -0.0132(12) 0.0109(14) -0.0126(16)
C013 0.0282(15) 0.073(2) 0.126(3) -0.0190(15) 0.0104(18) -0.053(2)
C014 0.028(3) 0.053(5) 0.128(8) -0.015(3) 0.007(3) -0.042(5)
C015 0.0402(15) 0.0505(17) 0.0545(17) -0.0037(13) -0.0140(13) -0.0137(13)
C016 0.079(3) 0.090(3) 0.069(2) -0.016(2) -0.0023(19) 0.010(2)
C017 0.073(3) 0.098(3) 0.093(3) -0.029(2) 0.032(2) -0.002(2)
C018 0.039(3) 0.071(5) 0.107(5) -0.025(4) -0.000(3) -0.016(4)
C019 0.044(3) 0.060(3) 0.092(4) 0.003(2) -0.028(2) -0.006(3)
C0 0.025(6) 0.132(19) 0.107(16) -0.009(11) -0.014(8) -0.057(15)
C1 0.123(14) 0.056(9) 0.109(12) -0.061(9) -0.004(10) -0.015(7)
C2 0.073(12) 0.093(19) 0.081(11) -0.063(13) -0.019(9) -0.016(11)

loop_
_atom_type_symbol
_atom_type_scat_dispersion_real
_atom_type_scat_dispersion_imag
_atom_type_scat_Cromer_Mann_a1
_atom_type_scat_Cromer_Mann_a2
_atom_type_scat_Cromer_Mann_a3
_atom_type_scat_Cromer_Mann_a4
_atom_type_scat_Cromer_Mann_b1
_atom_type_scat_Cromer_Mann_b2
_atom_type_scat_Cromer_Mann_b3
_atom_type_scat_Cromer_Mann_b4
_atom_type_scat_Cromer_Mann_c
_atom_type_scat_source
_atom_type_scat_dispersion_source
H -0.00002 0.00000 0.49300 0.32291 0.14019 0.04081 10.51090 26.12570 3.14236 57.79970 0.0030380000826 'International Tables Volume C Table 6.1.1.4 (pp. 500-502)' custom
C 0.01476 0.00704 2.31000 1.02000 1.58860 0.86500 20.84390 10.20750 0.56870 51.65120 0.215599998832 'International Tables Volume C Table 6.1.1.4 (pp. 500-502)' custom
O 0.04121 0.02503 3.04850 2.28680 1.54630 0.86700 13.27710 5.70110 0.32390 32.90890 0.250800013542 'International Tables Volume C Table 6.1.1.4 (pp. 500-502)' custom
Pt -5.24587 5.82198 27.00590 17.76390 15.71310 5.78370 1.51293 8.81174 0.42459 38.61030 11.6883001328 'International Tables Volume C Table 6.1.1.4 (pp. 500-502)' custom
N 0.02530 0.01357 12.21260 3.13220 2.01250 1.16630 0.00570 9.89330 28.99750 0.58260 -11.5290002823 'International Tables Volume C Table 6.1.1.4 (pp. 500-502)' custom

loop_
_geom_angle_atom_site_label_1
_geom_angle_atom_site_label_2
_geom_angle_atom_site_label_3
_geom_angle
_geom_angle_site_symmetry_1
_geom_angle_site_symmetry_3
_geom_angle_publ_flag
O003 Pt01 O002 91.65(7) . . ?
N004 Pt01 O002 93.54(7) . . ?
N004 Pt01 O003 172.45(8) . . ?
C009 Pt01 O002 172.97(8) . . ?
C009 Pt01 O003 93.51(9) . . ?
C009 Pt01 N004 81.80(9) . . ?
C00K O002 Pt01 124.47(18) . . ?
C00M O003 Pt01 125.12(18) . . ?
C007 N004 Pt01 114.98(14) . . ?
C00E N004 Pt01 122.40(16) . . ?
C00E N004 C007 120.99(19) . . ?
C00G N005 C008 107.76(19) . . ?
C00I N005 C008 125.04(19) . . ?
C00I N005 C00G 121.3(2) . . ?
C008 C006 C007 128.4(2) . . ?
C009 C006 C007 113.2(2) . . ?
C009 C006 C008 118.4(2) . . ?
C006 C007 N004 112.15(19) . . ?
C00A C007 N004 119.5(2) . . ?
C00A C007 C006 128.0(2) . . ?
C006 C008 N005 130.9(2) . . ?
C00C C008 N005 109.1(2) . . ?
C00C C008 C006 120.0(2) . . ?
C006 C009 Pt01 113.66(17) . . ?
C00J C009 Pt01 127.2(2) . . ?
C00J C009 C006 118.8(2) . . ?
C00B C00A C007 117.1(2) . . ?
C00D C00A C007 122.74(19) . . ?
C00D C00A C00B 119.42(19) . . ?
C00L C00B C00A 121.1(2) . . ?
C00H C00C C008 106.9(2) . . ?
C00N C00C C008 120.4(2) . . ?
C00N C00C C00H 132.4(2) . . ?
C00O C00D C00A 121.7(2) . . ?
C00Q C00D C00A 120.0(2) . . ?
C00Q C00D C00O 118.0(2) . . ?
C00L C00E N004 121.1(2) . . ?
C00S C00F C00I 120.2(2) . . ?
C00H C00G N005 108.6(2) . . ?
C00P C00G N005 129.8(2) . . ?
C00P C00G C00H 121.5(2) . . ?
C00G C00H C00C 107.5(2) . . ?
C00U C00H C00C 132.9(3) . . ?
C00U C00H C00G 119.4(3) . . ?
C00F C00I N005 120.2(2) . . ?
C00R C00I N005 119.8(2) . . ?
C00R C00I C00F 120.0(2) . . ?
C00N C00J C009 121.6(2) . . ?
C00X C00K O002 113.5(2) . . ?
C012 C00K O002 124.2(3) . . ?
C012 C00K C00X 122.2(3) . . ?
C00E C00L C00B 118.8(2) . . ?
C012 C00M O003 125.8(2) . . ?
C013 C00M O003 112.6(3) . . ?
C013 C00M C012 121.5(3) . . ?
C00J C00N C00C 119.4(2) . . ?
C00T C00O C00D 120.7(2) . . ?
C00Z C00P C00G 117.6(3) . . ?
C00V C00Q C00D 120.9(2) . . ?
C00W C00R C00I 119.3(2) . . ?
C015 C00S C00F 119.8(2) . . ?
C00Y C00T C00O 120.5(3) . . ?
C010 C00U C00H 119.3(3) . . ?
C00Y C00V C00Q 120.4(3) . . ?
C015 C00W C00R 120.5(2) . . ?
C011 C00X C00K 108.5(3) . . ?
C016 C00X C00K 107.8(3) . . ?
C016 C00X C011 109.2(3) . . ?
C017 C00X C00K 113.4(3) . . ?
C017 C00X C011 109.0(3) . . ?
C017 C00X C016 108.7(3) . . ?
C00V C00Y C00T 119.7(3) . . ?
C010 C00Z C00P 121.4(3) . . ?
C00Z C010 C00U 120.8(3) . . ?
C00M C012 C00K 128.0(3) . . ?
C018 C013 C014 112.0(5) . . ?
C019 C013 C014 104.5(6) . . ?
C019 C013 C018 105.3(4) . . ?
C1 C013 C0 93.4(12) . . ?
C2 C013 C0 137.0(15) . . ?
C2 C013 C1 91.1(13) . . ?
C00W C015 C00S 120.2(2) . . ?

loop_
_geom_bond_atom_site_label_1
_geom_bond_atom_site_label_2
_geom_bond_distance
_geom_bond_site_symmetry_2
_geom_bond_publ_flag
Pt01 O002 2.075(2) . ?
Pt01 O003 1.9941(16) . ?
Pt01 N004 1.9972(18) . ?
Pt01 C009 1.959(3) . ?
O002 C00K 1.274(3) . ?
O003 C00M 1.281(3) . ?
N004 C007 1.365(3) . ?
N004 C00E 1.341(3) . ?
N005 C008 1.405(3) . ?
N005 C00G 1.409(3) . ?
N005 C00I 1.435(3) . ?
C006 C007 1.463(3) . ?
C006 C008 1.401(3) . ?
C006 C009 1.423(3) . ?
C007 C00A 1.414(3) . ?
C008 C00C 1.406(3) . ?
C009 C00J 1.406(3) . ?
C00A C00B 1.394(3) . ?
C00A C00D 1.487(3) . ?
C00B C00L 1.380(3) . ?
C00C C00H 1.440(4) . ?
C00C C00N 1.391(4) . ?
C00D C00O 1.396(3) . ?
C00D C00Q 1.397(3) . ?
C00E C00L 1.378(3) . ?
C00F C00I 1.382(3) . ?
C00F C00S 1.383(3) . ?
C00G C00H 1.404(4) . ?
C00G C00P 1.379(4) . ?
C00H C00U 1.394(3) . ?
C00I C00R 1.384(3) . ?
C00J C00N 1.372(4) . ?
C00K C00X 1.527(4) . ?
C00K C012 1.404(4) . ?
C00M C012 1.388(4) . ?
C00M C013 1.535(4) . ?
C00O C00T 1.382(3) . ?
C00P C00Z 1.392(4) . ?
C00Q C00V 1.379(4) . ?
C00R C00W 1.391(4) . ?
C00S C015 1.378(4) . ?
C00T C00Y 1.377(4) . ?
C00U C010 1.364(4) . ?
C00V C00Y 1.378(4) . ?
C00W C015 1.372(4) . ?
C00X C011 1.532(5) . ?
C00X C016 1.529(5) . ?
C00X C017 1.548(4) . ?
C00Z C010 1.387(5) . ?
C013 C014 1.484(10) . ?
C013 C018 1.482(9) . ?
C013 C019 1.649(6) . ?
C013 C0 1.341(19) . ?
C013 C1 2.012(15) . ?
C013 C2 1.42(3) . ?
